data_7154370
loop_
_publ_author_name
'Okazaki, Shiho'
'Oishi, Shinya'
'Mizuhara, Tsukasa'
'Shimura, Kazuya'
'Murayama, Hiroto'
'Ohno, Hiroaki'
'Matsuoka, Masao'
'Fujii, Nobutaka'

_publ_section_title
;
 Investigations of possible prodrug structures for
 2-(2-mercaptophenyl)tetrahydropyrimidines: reductive conversion from
 anti-HIV agents with pyrimidobenzothiazine and isothiazolopyrimidine
 scaffolds.
;
_journal_issue 16
_journal_name_full 'Organic &amp; biomolecular chemistry'
_journal_page_first 4706
_journal_page_last 4713
_journal_paper_doi 10.1039/c5ob00301f
_journal_volume 13
_journal_year 2015
_chemical_formula_moiety 'C11 H10 N2 O S'
_chemical_formula_sum 'C11 H10 N2 O S'
_chemical_formula_weight 218.27
_space_group_IT_number 14
_symmetry_cell_setting monoclinic
_symmetry_Int_Tables_number 14
_symmetry_space_group_name_Hall '-P 2yn'
_symmetry_space_group_name_H-M 'P 1 21/n 1'
_atom_sites_solution_hydrogens geom
_atom_sites_solution_primary direct
_atom_sites_solution_secondary difmap
_audit_update_record
;
2015-02-12 deposited with the CCDC.
2015-03-09 downloaded from the CCDC.
;
_cell_angle_alpha 90.0000
_cell_angle_beta 97.4225(14)
_cell_angle_gamma 90.0000
_cell_formula_units_Z 8
_cell_length_a 10.7456(6)
_cell_length_b 10.9466(6)
_cell_length_c 16.6473(7)
_cell_measurement_reflns_used 17077
_cell_measurement_temperature 296
_cell_measurement_theta_max 27.45
_cell_measurement_theta_min 3.04
_cell_volume 1941.78(17)
_computing_cell_refinement 'RAPID AUTO'
_computing_data_collection 'RAPID AUTO (Rigaku, ????)'
_computing_data_reduction 'RAPID AUTO'
_computing_molecular_graphics 'CrystalStructure 4.0'
_computing_publication_material 'CrystalStructure 4.0 (Rigaku, 2010)'
_computing_structure_refinement 'CRYSTALS (Carruthers, et al., 1999)'
_computing_structure_solution 'Il Milione (Burla, et al., 2007)'
_diffrn_ambient_temperature 296
_diffrn_detector_area_resol_mean 10.000
_diffrn_measured_fraction_theta_full 0.998
_diffrn_measured_fraction_theta_max 0.998
_diffrn_measurement_device_type 'Rigaku R-AXIS RAPID'
_diffrn_measurement_method \w
_diffrn_radiation_type 'Mo K\a'
_diffrn_radiation_wavelength 0.71075
_diffrn_reflns_av_R_equivalents 0.0220
_diffrn_reflns_limit_h_max 13
_diffrn_reflns_limit_h_min -13
_diffrn_reflns_limit_k_max 11
_diffrn_reflns_limit_k_min -14
_diffrn_reflns_limit_l_max 21
_diffrn_reflns_limit_l_min -20
_diffrn_reflns_number 18537
_diffrn_reflns_theta_full 27.45
_diffrn_reflns_theta_max 27.45
_diffrn_standards_number 0
_exptl_absorpt_coefficient_mu 0.303
_exptl_absorpt_correction_T_max 0.834
_exptl_absorpt_correction_T_min 0.734
_exptl_absorpt_correction_type multi-scan
_exptl_absorpt_process_details 'ABSCOR (Rigaku, 1995)'
_exptl_crystal_colour colorless
_exptl_crystal_density_diffrn 1.493
_exptl_crystal_density_method 'not measured'
_exptl_crystal_description block
_exptl_crystal_F_000 912.00
_exptl_crystal_recrystallization_method 'Re-crystallisation from solvent: toluene'
_exptl_crystal_size_max 0.800
_exptl_crystal_size_mid 0.600
_exptl_crystal_size_min 0.600
_refine_diff_density_max 0.507
_refine_diff_density_min -0.389
_refine_ls_extinction_method none
_refine_ls_goodness_of_fit_ref 1.004
_refine_ls_hydrogen_treatment constr
_refine_ls_number_parameters 291
_refine_ls_number_reflns 4420
_refine_ls_R_factor_gt 0.0398
_refine_ls_shift/su_max 0.000
_refine_ls_structure_factor_coef F
_refine_ls_weighting_details 'w = 1/[0.0057Fo^2^ + 1.0000\s(Fo^2^)]'
_refine_ls_weighting_scheme calc
_refine_ls_wR_factor_ref 0.0796
_reflns_number_gt 4163
_reflns_number_total 4420
_reflns_threshold_expression F>2.0\s(F)
_cod_data_source_file c5ob00301f2.cif
_cod_data_source_block mizuhara1029
_cod_depositor_comments 'Adding full bibliography for 7154370.cif.'
_cod_database_code 7154370
_publcif_datablock.id {c638efd3-74f9-4748-92b2-ab74fdc5135d}

loop_
_symmetry_equiv_pos_site_id
_symmetry_equiv_pos_as_xyz
1 +X,+Y,+Z
2 1/2-X,1/2+Y,1/2-Z
3 -X,-Y,-Z
4 1/2+X,1/2-Y,1/2+Z

loop_
_atom_site_label
_atom_site_type_symbol
_atom_site_fract_x
_atom_site_fract_y
_atom_site_fract_z
_atom_site_U_iso_or_equiv
_atom_site_adp_type
_atom_site_occupancy
_atom_site_symmetry_multiplicity
_atom_site_calc_flag
_atom_site_refinement_flags
S1 S 0.65757(3) 0.03062(3) 0.19970(2) 0.01682(12) Uani 1.0 4 d .
S2 S 0.34886(3) 0.06995(3) 0.30575(2) 0.01819(12) Uani 1.0 4 d .
O1 O 0.73366(7) 0.11213(7) 0.42580(5) 0.0191(3) Uani 1.0 4 d .
O2 O 0.29242(9) 0.01106(8) 0.04567(6) 0.0241(3) Uani 1.0 4 d .
N2 N 0.45228(9) -0.08768(8) 0.11966(5) 0.0147(3) Uani 1.0 4 d .
N3 N 0.58946(10) -0.18715(9) 0.22435(6) 0.0178(3) Uani 1.0 4 d .
N5 N 0.55604(9) 0.20379(9) 0.36744(5) 0.0147(3) Uani 1.0 4 d .
N6 N 0.37483(10) 0.30003(9) 0.29571(6) 0.0190(3) Uani 1.0 4 d .
C1 C 0.62263(11) 0.10190(10) 0.39951(6) 0.0151(3) Uani 1.0 4 d .
C2 C 0.57806(10) 0.15165(10) 0.14723(6) 0.0142(3) Uani 1.0 4 d .
C4 C 0.55676(11) -0.01706(10) 0.40362(6) 0.0140(3) Uani 1.0 4 d .
C5 C 0.43471(10) 0.20657(10) 0.32567(6) 0.0147(3) Uani 1.0 4 d .
C6 C 0.46332(11) -0.31299(10) 0.12205(7) 0.0173(3) Uani 1.0 4 d .
C7 C 0.39469(11) 0.01836(10) 0.08721(7) 0.0168(3) Uani 1.0 4 d .
C8 C 0.62595(11) 0.32070(10) 0.37239(7) 0.0180(3) Uani 1.0 4 d .
C9 C 0.63756(11) 0.26531(10) 0.15340(6) 0.0171(3) Uani 1.0 4 d .
C10 C 0.45969(10) 0.13782(10) 0.10188(6) 0.0147(3) Uani 1.0 4 d .
C11 C 0.55518(10) -0.09469(10) 0.18048(6) 0.0151(3) Uani 1.0 4 d .
C12 C 0.43567(11) -0.04048(10) 0.36526(6) 0.0150(3) Uani 1.0 4 d .
C13 C 0.38032(11) -0.15471(11) 0.37184(7) 0.0179(3) Uani 1.0 4 d .
C14 C 0.53613(11) 0.42713(10) 0.37706(7) 0.0183(3) Uani 1.0 4 d .
C15 C 0.40031(11) 0.24119(10) 0.06521(6) 0.0168(3) Uani 1.0 4 d .
C16 C 0.45754(11) 0.35456(10) 0.07255(6) 0.0185(3) Uani 1.0 4 d .
C17 C 0.51795(12) -0.30082(10) 0.21037(7) 0.0199(3) Uani 1.0 4 d .
C18 C 0.62168(11) -0.11087(10) 0.44851(6) 0.0165(3) Uani 1.0 4 d .
C19 C 0.38255(11) -0.20287(10) 0.09667(7) 0.0188(3) Uani 1.0 4 d .
C20 C 0.56736(12) -0.22532(11) 0.45489(7) 0.0195(3) Uani 1.0 4 d .
C21 C 0.57688(11) 0.36657(10) 0.11589(6) 0.0183(3) Uani 1.0 4 d .
C22 C 0.44601(11) -0.24616(11) 0.41657(7) 0.0202(3) Uani 1.0 4 d .
C23 C 0.43266(12) 0.42106(11) 0.30618(7) 0.0207(3) Uani 1.0 4 d .
H1 H 0.3617 -0.2012 0.0391 0.0218 Uiso 1.0 4 calc R
H2 H 0.3057 -0.1992 0.1251 0.0226 Uiso 1.0 4 calc R
H3 H 0.4532 -0.2987 0.2439 0.0239 Uiso 1.0 4 calc R
H4 H 0.5722 -0.3677 0.2299 0.0242 Uiso 1.0 4 calc R
H5 H 0.5307 -0.3176 0.0886 0.0214 Uiso 1.0 4 calc R
H6 H 0.2992 -0.1642 0.3484 0.0230 Uiso 1.0 4 calc R
H7 H 0.4078 -0.3244 0.4227 0.0254 Uiso 1.0 4 calc R
H8 H 0.6122 -0.2857 0.4867 0.0238 Uiso 1.0 4 calc R
H9 H 0.7028 -0.0985 0.4756 0.0197 Uiso 1.0 4 calc R
H10 H 0.6890 0.3167 0.4163 0.0215 Uiso 1.0 4 calc R
H11 H 0.6700 0.3287 0.3273 0.0215 Uiso 1.0 4 calc R
H12 H 0.4999 0.4216 0.4274 0.0223 Uiso 1.0 4 calc R
H13 H 0.3652 0.4786 0.3087 0.0246 Uiso 1.0 4 calc R
H14 H 0.4682 0.4416 0.2557 0.0247 Uiso 1.0 4 calc R
H15 H 0.3175 0.2354 0.0364 0.0195 Uiso 1.0 4 calc R
H16 H 0.4141 0.4215 0.0446 0.0227 Uiso 1.0 4 calc R
H17 H 0.6186 0.4477 0.1175 0.0221 Uiso 1.0 4 calc R
H18 H 0.7206 0.2716 0.1843 0.0218 Uiso 1.0 4 calc R
H19 H 0.4121 -0.3861 0.1143 0.0211 Uiso 1.0 4 calc R
H20 H 0.5815 0.5035 0.3757 0.0220 Uiso 1.0 4 calc R

loop_
_atom_site_aniso_label
_atom_site_aniso_U_11
_atom_site_aniso_U_22
_atom_site_aniso_U_33
_atom_site_aniso_U_12
_atom_site_aniso_U_13
_atom_site_aniso_U_23
S1 0.0136(3) 0.0143(3) 0.0210(3) -0.00015(9) -0.00373(14) 0.00034(9)
S2 0.0133(3) 0.0171(3) 0.0227(3) -0.00151(9) -0.00336(14) -0.00026(9)
O1 0.0139(5) 0.0183(5) 0.0236(5) -0.0008(3) -0.0028(4) -0.0032(3)
O2 0.0189(5) 0.0193(5) 0.0308(5) -0.0002(4) -0.0097(4) 0.0021(4)
N2 0.0132(5) 0.0137(5) 0.0167(5) -0.0007(4) 0.0003(4) -0.0011(4)
N3 0.0199(6) 0.0162(5) 0.0166(5) -0.0002(4) -0.0003(4) 0.0006(4)
N5 0.0127(5) 0.0149(5) 0.0159(5) -0.0006(4) 0.0001(4) -0.0009(4)
N6 0.0162(5) 0.0194(5) 0.0209(5) 0.0008(4) 0.0008(4) 0.0012(4)
C1 0.0147(6) 0.0170(6) 0.0137(5) 0.0013(5) 0.0025(4) -0.0017(4)
C2 0.0133(6) 0.0161(5) 0.0131(5) 0.0020(4) 0.0015(4) -0.0003(4)
C4 0.0136(6) 0.0144(6) 0.0144(6) -0.0010(4) 0.0034(4) -0.0029(4)
C5 0.0127(6) 0.0172(6) 0.0143(5) -0.0007(4) 0.0020(4) 0.0001(4)
C6 0.0193(6) 0.0145(6) 0.0186(6) 0.0002(5) 0.0037(5) -0.0026(4)
C7 0.0161(6) 0.0158(6) 0.0181(6) 0.0006(4) 0.0010(5) 0.0004(4)
C8 0.0152(6) 0.0155(6) 0.0228(6) -0.0012(4) 0.0003(5) 0.0003(4)
C9 0.0149(6) 0.0196(6) 0.0167(5) -0.0012(5) 0.0007(4) -0.0022(4)
C10 0.0146(6) 0.0159(6) 0.0137(5) 0.0001(4) 0.0020(4) -0.0012(4)
C11 0.0144(6) 0.0159(6) 0.0152(6) 0.0004(4) 0.0028(4) -0.0014(4)
C12 0.0143(6) 0.0168(6) 0.0142(5) 0.0000(4) 0.0029(4) -0.0020(4)
C13 0.0157(6) 0.0205(6) 0.0179(5) -0.0038(5) 0.0039(4) -0.0029(4)
C14 0.0195(6) 0.0164(6) 0.0189(6) 0.0006(5) 0.0023(5) -0.0004(4)
C15 0.0158(6) 0.0191(6) 0.0149(5) 0.0026(5) -0.0004(4) -0.0003(4)
C16 0.0216(6) 0.0159(6) 0.0180(6) 0.0031(5) 0.0031(5) 0.0008(4)
C17 0.0260(7) 0.0148(6) 0.0190(6) -0.0010(5) 0.0026(5) 0.0021(4)
C18 0.0166(6) 0.0179(6) 0.0150(5) 0.0008(5) 0.0023(4) -0.0007(4)
C19 0.0172(6) 0.0151(6) 0.0231(6) -0.0031(5) -0.0010(5) -0.0010(4)
C20 0.0225(6) 0.0183(6) 0.0181(6) 0.0025(5) 0.0043(5) 0.0022(4)
C21 0.0229(6) 0.0157(6) 0.0168(6) -0.0016(5) 0.0048(5) -0.0016(4)
C22 0.0224(6) 0.0175(6) 0.0222(6) -0.0042(5) 0.0079(5) -0.0021(4)
C23 0.0197(6) 0.0182(6) 0.0238(6) 0.0018(5) 0.0014(5) 0.0037(4)

loop_
_atom_type_symbol
_atom_type_description
_atom_type_scat_dispersion_real
_atom_type_scat_dispersion_imag
_atom_type_scat_source
C C 0.0033 0.0016
;
International Tables for Crystallography
(1992, Vol. C, Tables 4.2.6.8 and 6.1.1.4)
;
H H 0.0000 0.0000
;
International Tables for Crystallography
(1992, Vol. C, Table 6.1.1.4)
;
N N 0.0061 0.0033
;
International Tables for Crystallography
(1992, Vol. C, Tables 4.2.6.8 and 6.1.1.4)
;
O O 0.0106 0.0060
;
International Tables for Crystallography
(1992, Vol. C, Tables 4.2.6.8 and 6.1.1.4)
;
S S 0.1246 0.1234
;
International Tables for Crystallography
(1992, Vol. C, Tables 4.2.6.8 and 6.1.1.4)
;

loop_
_geom_angle_atom_site_label_1
_geom_angle_atom_site_label_2
_geom_angle_atom_site_label_3
_geom_angle
_geom_angle_publ_flag
C2 S1 C11 104.24(5) yes
C5 S2 C12 104.53(5) yes
C7 N2 C11 126.58(9) yes
C7 N2 C19 114.98(9) yes
C11 N2 C19 117.55(9) yes
C11 N3 C17 118.47(10) yes
C1 N5 C5 127.47(10) yes
C1 N5 C8 116.02(9) yes
C5 N5 C8 116.31(9) yes
C5 N6 C23 119.63(10) yes
O1 C1 N5 119.55(10) yes
O1 C1 C4 120.80(10) yes
N5 C1 C4 119.62(10) yes
S1 C2 C9 116.67(8) yes
S1 C2 C10 122.58(9) yes
C9 C2 C10 120.74(10) yes
C1 C4 C12 124.06(10) yes
C1 C4 C18 117.30(10) yes
C12 C4 C18 118.63(11) yes
S2 C5 N5 120.43(8) yes
S2 C5 N6 112.39(8) yes
N5 C5 N6 127.13(11) yes
C17 C6 C19 109.68(10) yes
O2 C7 N2 119.15(10) yes
O2 C7 C10 121.25(10) yes
N2 C7 C10 119.59(10) yes
N5 C8 C14 110.12(10) yes
C2 C9 C21 119.53(10) yes
C2 C10 C7 123.90(10) yes
C2 C10 C15 118.60(10) yes
C7 C10 C15 117.45(10) yes
S1 C11 N2 120.30(8) yes
S1 C11 N3 112.76(8) yes
N2 C11 N3 126.88(10) yes
S2 C12 C4 121.86(9) yes
S2 C12 C13 117.47(9) yes
C4 C12 C13 120.66(10) yes
C12 C13 C22 119.81(11) yes
C8 C14 C23 109.47(10) yes
C10 C15 C16 120.95(10) yes
C15 C16 C21 119.94(10) yes
N3 C17 C6 110.97(10) yes
C4 C18 C20 121.02(11) yes
N2 C19 C6 110.54(9) yes
C18 C20 C22 119.27(11) yes
C9 C21 C16 120.21(11) yes
C13 C22 C20 120.61(11) yes
N6 C23 C14 112.95(10) yes
C17 C6 H5 109.710 no
C17 C6 H19 110.072 no
C19 C6 H5 108.926 no
C19 C6 H19 108.940 no
H5 C6 H19 109.486 no
N5 C8 H10 108.383 no
N5 C8 H11 109.843 no
C14 C8 H10 113.458 no
C14 C8 H11 110.922 no
H10 C8 H11 103.907 no
C2 C9 H18 118.827 no
C21 C9 H18 121.644 no
C12 C13 H6 117.450 no
C22 C13 H6 122.636 no
C8 C14 H12 108.947 no
C8 C14 H20 109.555 no
C23 C14 H12 109.465 no
C23 C14 H20 109.882 no
H12 C14 H20 109.503 no
C10 C15 H15 120.451 no
C16 C15 H15 118.548 no
C15 C16 H16 117.460 no
C21 C16 H16 122.520 no
N3 C17 H3 107.226 no
N3 C17 H4 108.029 no
C6 C17 H3 110.586 no
C6 C17 H4 113.644 no
H3 C17 H4 106.069 no
C4 C18 H9 121.209 no
C20 C18 H9 117.770 no
N2 C19 H1 106.659 no
N2 C19 H2 105.201 no
C6 C19 H1 110.288 no
C6 C19 H2 112.142 no
H1 C19 H2 111.760 no
C18 C20 H8 119.132 no
C22 C20 H8 121.553 no
C9 C21 H17 121.077 no
C16 C21 H17 118.662 no
C13 C22 H7 120.394 no
C20 C22 H7 118.984 no
N6 C23 H13 106.589 no
N6 C23 H14 107.901 no
C14 C23 H13 114.698 no
C14 C23 H14 109.028 no
H13 C23 H14 105.202 no

loop_
_geom_bond_atom_site_label_1
_geom_bond_atom_site_label_2
_geom_bond_distance
_geom_bond_publ_flag
S1 C2 1.7480(11) yes
S1 C11 1.7617(12) yes
S2 C5 1.7659(12) yes
S2 C12 1.7533(11) yes
O1 C1 1.2217(14) yes
O2 C7 1.2231(15) yes
N2 C7 1.3913(14) yes
N2 C11 1.4016(13) yes
N2 C19 1.4912(15) yes
N3 C11 1.2743(15) yes
N3 C17 1.4652(16) yes
N5 C1 1.3937(15) yes
N5 C5 1.3964(14) yes
N5 C8 1.4809(15) yes
N6 C5 1.2754(15) yes
N6 C23 1.4642(16) yes
C1 C4 1.4879(16) yes
C2 C9 1.3966(16) yes
C2 C10 1.4009(15) yes
C4 C12 1.3971(16) yes
C4 C18 1.4018(15) yes
C6 C17 1.5169(16) yes
C6 C19 1.5133(16) yes
C7 C10 1.4878(16) yes
C8 C14 1.5213(17) yes
C9 C21 1.3923(16) yes
C10 C15 1.3998(15) yes
C12 C13 1.3950(17) yes
C13 C22 1.3853(17) yes
C14 C23 1.5146(16) yes
C15 C16 1.3834(16) yes
C16 C21 1.3940(16) yes
C18 C20 1.3920(17) yes
C20 C22 1.3944(17) yes
C6 H5 0.970 no
C6 H19 0.970 no
C8 H10 0.931 no
C8 H11 0.942 no
C9 H18 0.973 no
C13 H6 0.914 no
C14 H12 0.970 no
C14 H20 0.970 no
C15 H15 0.957 no
C16 H16 0.957 no
C17 H3 0.948 no
C17 H4 0.966 no
C18 H9 0.938 no
C19 H1 0.956 no
C19 H2 1.005 no
C20 H8 0.940 no
C21 H17 0.994 no
C22 H7 0.961 no
C23 H13 0.965 no
C23 H14 0.993 no

loop_
_geom_contact_atom_site_label_1
_geom_contact_atom_site_label_2
_geom_contact_distance
_geom_contact_publ_flag
_geom_contact_site_symmetry_2
S1 C7 3.1840(12) no .
S2 C1 3.1665(12) no .
O1 C5 3.5754(13) no .
O1 C8 2.6603(14) no .
O1 C18 2.7690(14) no .
O2 C11 3.5653(14) no .
O2 C15 2.7746(15) no .
O2 C19 2.6326(15) no .
N2 C2 2.9565(14) no .
N2 C17 2.8190(14) no .
N3 C19 2.8757(15) no .
N5 C12 2.9685(15) no .
N5 C23 2.8469(16) no .
N6 C8 2.8412(16) no .
C2 C16 2.7822(15) no .
C4 C5 2.9928(15) no .
C4 C22 2.7961(17) no .
C5 C14 2.7401(16) no .
C6 C11 2.7171(16) no .
C9 C15 2.7852(16) no .
C10 C11 2.9826(15) no .
C10 C21 2.7990(16) no .
C12 C20 2.7888(16) no .
C13 C18 2.7804(16) no .
S1 C1 3.4838(11) no .
S1 C8 3.5851(13) no 2_645
O1 C6 3.5467(15) no 2_655
O1 C15 3.1776(13) no 4_555
O1 C16 3.2203(13) no 4_555
O1 C21 3.4953(14) no 2_645
N3 C4 3.5732(15) no .
N3 C9 3.3874(15) no 2_645
N3 C12 3.4370(16) no .
N3 C13 3.5540(17) no .
N5 C20 3.4023(16) no 3_656
N6 C19 3.4843(17) no 2_555
C1 S1 3.4838(11) no .
C2 C5 3.5694(16) no .
C4 N3 3.5732(15) no .
C4 C4 3.5967(16) no 3_656
C4 C18 3.5940(16) no 3_656
C5 C2 3.5694(16) no .
C6 O1 3.5467(15) no 2_645
C6 C16 3.4838(17) no 3_655
C8 S1 3.5851(13) no 2_655
C9 N3 3.3874(15) no 2_655
C9 C18 3.5415(17) no 2_655
C11 C12 3.5333(16) no .
C12 N3 3.4370(16) no .
C12 C11 3.5333(16) no .
C13 N3 3.5540(17) no .
C13 C15 3.5081(18) no 2_545
C15 O1 3.1776(13) no 4_454
C15 C13 3.5081(18) no 2_555
C16 O1 3.2203(13) no 4_454
C16 C6 3.4838(17) no 3_655
C18 C4 3.5940(16) no 3_656
C18 C9 3.5415(17) no 2_645
C18 C21 3.5496(17) no 2_645
C19 N6 3.4843(17) no 2_545
C20 N5 3.4023(16) no 3_656
C21 O1 3.4953(14) no 2_655
C21 C18 3.5496(17) no 2_655
S1 H18 2.7440 no .
S2 H6 2.7304 no .
O1 H9 2.4869 no .
O1 H10 2.2913 no .
O1 H11 2.9133 no .
O2 H1 2.4469 no .
O2 H2 2.6495 no .
O2 H15 2.4773 no .
N2 H3 3.1003 no .
N2 H5 2.7245 no .
N2 H19 3.2944 no .
N3 H2 3.2781 no .
N3 H5 2.6790 no .
N3 H19 3.2905 no .
N5 H12 2.6832 no .
N5 H14 3.2670 no .
N5 H20 3.2939 no .
N6 H11 3.1629 no .
N6 H12 2.7600 no .
N6 H20 3.3021 no .
C1 H9 2.6224 no .
C1 H10 2.4624 no .
C1 H11 2.8330 no .
C2 H15 3.2783 no .
C2 H17 3.3157 no .
C4 H6 3.2312 no .
C4 H8 3.2713 no .
C5 H10 3.1828 no .
C5 H11 2.8570 no .
C5 H12 2.9308 no .
C5 H13 3.0738 no .
C5 H14 2.8657 no .
C7 H1 2.5441 no .
C7 H2 2.6726 no .
C7 H15 2.6202 no .
C8 H13 3.3460 no .
C8 H14 2.7475 no .
C9 H16 3.2932 no .
C10 H16 3.2669 no .
C10 H18 3.3002 no .
C11 H1 3.1559 no .
C11 H2 2.9513 no .
C11 H3 2.7578 no .
C11 H4 3.0992 no .
C11 H5 2.8737 no .
C12 H7 3.2768 no .
C12 H9 3.2639 no .
C13 H8 3.2689 no .
C15 H17 3.2927 no .
C16 H18 3.3034 no .
C17 H1 3.3016 no .
C17 H2 2.7602 no .
C18 H7 3.2674 no .
C19 H3 2.6842 no .
C19 H4 3.3408 no .
C20 H6 3.2518 no .
C21 H15 3.2600 no .
C22 H9 3.2388 no .
C23 H10 3.3088 no .
C23 H11 2.7237 no .
H1 H3 3.5868 no .
H1 H5 2.2829 no .
H1 H19 2.4039 no .
H2 H3 2.6078 no .
H2 H5 2.8763 no .
H2 H19 2.3613 no .
H3 H5 2.8250 no .
H3 H19 2.3492 no .
H4 H5 2.4011 no .
H4 H19 2.4182 no .
H6 H7 2.3652 no .
H7 H8 2.3521 no .
H8 H9 2.2864 no .
H10 H12 2.3623 no .
H10 H20 2.4025 no .
H11 H12 2.8176 no .
H11 H14 2.6426 no .
H11 H20 2.3266 no .
H12 H13 2.3764 no .
H12 H14 2.8425 no .
H13 H20 2.4604 no .
H14 H20 2.3033 no .
H15 H16 2.2829 no .
H16 H17 2.3858 no .
H17 H18 2.4160 no .
S1 H4 3.1885 no 2_655
S1 H10 3.5712 no 2_645
S1 H11 2.9557 no 2_645
S1 H18 3.5820 no 2_645
S1 H20 3.2297 no 2_645
S2 H2 3.3105 no 2_555
S2 H3 3.5480 no 2_555
S2 H13 2.9643 no 2_545
S2 H19 3.2910 no 2_555
O1 H4 3.5384 no 2_655
O1 H5 2.6869 no 2_655
O1 H15 2.5615 no 4_555
O1 H16 2.6111 no 4_555
O1 H17 2.5639 no 2_645
O2 H7 2.9056 no 2_555
O2 H8 3.2110 no 4_444
O2 H10 2.9683 no 4_454
O2 H12 3.3747 no 2_545
O2 H12 3.5647 no 4_454
O2 H13 3.1518 no 2_545
O2 H20 3.3931 no 4_454
N3 H10 3.5483 no 2_645
N3 H11 2.8327 no 2_645
N3 H18 2.4256 no 2_645
N5 H8 3.3323 no 3_656
N6 H2 2.4820 no 2_555
N6 H6 2.8720 no 2_555
C1 H15 3.3941 no 4_555
C1 H17 3.2959 no 2_645
C2 H1 3.2947 no 3_655
C2 H11 3.5989 no .
C4 H17 3.5716 no 2_645
C5 H2 2.9922 no 2_555
C5 H8 3.3424 no 3_656
C6 H9 3.5998 no 4_444
C6 H14 3.4843 no 1_545
C6 H16 3.1953 no 1_545
C6 H16 3.4337 no 3_655
C6 H17 3.1122 no 1_545
C7 H13 3.4987 no 2_545
C8 H7 3.4773 no 3_656
C8 H15 3.2588 no 4_555
C8 H18 3.4576 no .
C9 H1 3.2815 no 3_655
C9 H9 3.2749 no 2_655
C9 H11 2.9533 no .
C9 H14 3.2765 no .
C10 H1 3.2923 no 3_655
C11 H10 3.4982 no 2_645
C11 H11 3.0886 no 2_645
C11 H18 3.4084 no 2_645
C12 H3 3.4936 no .
C12 H9 3.5455 no 3_656
C13 H3 2.8396 no .
C13 H15 3.0226 no 2_545
C14 H4 3.3819 no 1_565
C14 H7 3.1854 no 1_565
C14 H7 3.4961 no 3_656
C14 H8 3.3191 no 3_656
C15 H1 3.3010 no 3_655
C15 H5 2.8800 no 3_655
C15 H6 2.9209 no 2_555
C15 H7 3.4190 no 2_555
C15 H10 3.2014 no 4_454
C16 H1 3.3134 no 3_655
C16 H5 2.7319 no 3_655
C16 H6 3.2125 no 2_555
C16 H14 3.1819 no .
C16 H16 3.5228 no 3_665
C16 H19 2.9784 no 1_565
C16 H19 3.5892 no 3_655
C17 H13 3.4497 no 1_545
C17 H14 2.9853 no 1_545
C17 H17 3.4019 no 1_545
C17 H18 3.2137 no 2_645
C17 H20 3.4843 no 1_545
C18 H1 3.4856 no 4_545
C18 H17 3.1932 no 2_645
C18 H18 3.2218 no 2_645
C19 H8 3.2306 no 4_444
C19 H9 3.3935 no 4_444
C20 H1 3.3863 no 4_545
C20 H12 3.0573 no 3_656
C20 H18 3.4530 no 2_645
C20 H20 3.2595 no 1_545
C21 H1 3.2877 no 3_655
C21 H4 3.4771 no 1_565
C21 H5 3.5142 no 1_565
C21 H5 3.4919 no 3_655
C21 H9 3.0000 no 2_655
C21 H11 3.5565 no .
C21 H14 2.8559 no .
C21 H16 3.5493 no 3_665
C21 H19 3.2336 no 1_565
C22 H3 2.9419 no .
C22 H10 3.3891 no 3_656
C22 H12 3.2229 no 3_656
C22 H13 3.5578 no 1_545
C22 H15 3.0402 no 2_545
C22 H20 3.2169 no 1_545
C23 H2 3.2184 no 2_555
C23 H3 3.2543 no 1_565
C23 H4 3.1138 no 1_565
C23 H6 3.4705 no 2_555
C23 H7 3.4249 no 1_565
H1 C2 3.2947 no 3_655
H1 C9 3.2815 no 3_655
H1 C10 3.2923 no 3_655
H1 C15 3.3010 no 3_655
H1 C16 3.3134 no 3_655
H1 C18 3.4856 no 4_444
H1 C20 3.3863 no 4_444
H1 C21 3.2877 no 3_655
H1 H8 2.7140 no 4_444
H1 H9 2.8932 no 4_444
H2 S2 3.3105 no 2_545
H2 N6 2.4820 no 2_545
H2 C5 2.9922 no 2_545
H2 C23 3.2184 no 2_545
H2 H8 2.9024 no 4_444
H2 H9 3.4072 no 4_444
H2 H12 3.5424 no 2_545
H2 H13 2.9826 no 2_545
H3 S2 3.5480 no 2_545
H3 C12 3.4936 no .
H3 C13 2.8396 no .
H3 C22 2.9419 no .
H3 C23 3.2543 no 1_545
H3 H6 2.9458 no .
H3 H7 3.0899 no .
H3 H13 2.8745 no 1_545
H3 H14 2.8528 no 1_545
H3 H20 3.2584 no 1_545
H4 S1 3.1885 no 2_645
H4 O1 3.5384 no 2_645
H4 C14 3.3819 no 1_545
H4 C21 3.4771 no 1_545
H4 C23 3.1138 no 1_545
H4 H13 3.2016 no 1_545
H4 H14 2.4319 no 1_545
H4 H17 2.8423 no 1_545
H4 H18 2.9168 no 2_645
H4 H20 2.7965 no 1_545
H5 O1 2.6869 no 2_645
H5 C15 2.8800 no 3_655
H5 C16 2.7319 no 3_655
H5 C21 3.5142 no 1_545
H5 C21 3.4919 no 3_655
H5 H10 3.3621 no 2_645
H5 H15 2.9462 no 3_655
H5 H16 3.1660 no 1_545
H5 H16 2.6277 no 3_655
H5 H17 2.7584 no 1_545
H6 N6 2.8720 no 2_545
H6 C15 2.9209 no 2_545
H6 C16 3.2125 no 2_545
H6 C23 3.4705 no 2_545
H6 H3 2.9458 no .
H6 H13 3.3477 no 2_545
H6 H14 3.3630 no 2_545
H6 H15 2.6600 no 2_545
H6 H16 3.2181 no 2_545
H7 O2 2.9056 no 2_545
H7 C8 3.4773 no 3_656
H7 C14 3.1854 no 1_545
H7 C14 3.4961 no 3_656
H7 C15 3.4190 no 2_545
H7 C23 3.4249 no 1_545
H7 H3 3.0899 no .
H7 H10 2.9993 no 3_656
H7 H12 2.9487 no 1_545
H7 H12 2.7766 no 3_656
H7 H13 2.8703 no 1_545
H7 H15 2.6792 no 2_545
H7 H20 2.8325 no 1_545
H8 O2 3.2110 no 4_545
H8 N5 3.3323 no 3_656
H8 C5 3.3424 no 3_656
H8 C14 3.3191 no 3_656
H8 C19 3.2306 no 4_545
H8 H1 2.7140 no 4_545
H8 H2 2.9024 no 4_545
H8 H12 3.5198 no 1_545
H8 H12 2.4811 no 3_656
H8 H20 2.9475 no 1_545
H9 C6 3.5998 no 4_545
H9 C9 3.2749 no 2_645
H9 C12 3.5455 no 3_656
H9 C19 3.3935 no 4_545
H9 C21 3.0000 no 2_645
H9 H1 2.8932 no 4_545
H9 H2 3.4072 no 4_545
H9 H16 3.0915 no 4_555
H9 H17 2.6653 no 2_645
H9 H18 3.2159 no 2_645
H9 H19 3.0132 no 4_545
H10 S1 3.5712 no 2_655
H10 O2 2.9683 no 4_555
H10 N3 3.5483 no 2_655
H10 C11 3.4982 no 2_655
H10 C15 3.2014 no 4_555
H10 C22 3.3891 no 3_656
H10 H5 3.3621 no 2_655
H10 H7 2.9993 no 3_656
H10 H15 2.3492 no 4_555
H11 S1 2.9557 no 2_655
H11 N3 2.8327 no 2_655
H11 C2 3.5989 no .
H11 C9 2.9533 no .
H11 C11 3.0886 no 2_655
H11 C21 3.5565 no .
H11 H18 2.5865 no .
H12 O2 3.3747 no 2_555
H12 O2 3.5647 no 4_555
H12 C20 3.0573 no 3_656
H12 C22 3.2229 no 3_656
H12 H2 3.5424 no 2_555
H12 H7 2.9487 no 1_565
H12 H7 2.7766 no 3_656
H12 H8 3.5198 no 1_565
H12 H8 2.4811 no 3_656
H12 H12 2.9656 no 3_666
H12 H20 3.5959 no 3_666
H13 S2 2.9643 no 2_555
H13 O2 3.1518 no 2_555
H13 C7 3.4987 no 2_555
H13 C17 3.4497 no 1_565
H13 C22 3.5578 no 1_565
H13 H2 2.9826 no 2_555
H13 H3 2.8745 no 1_565
H13 H4 3.2016 no 1_565
H13 H6 3.3477 no 2_555
H13 H7 2.8703 no 1_565
H14 C6 3.4843 no 1_565
H14 C9 3.2765 no .
H14 C16 3.1819 no .
H14 C17 2.9853 no 1_565
H14 C21 2.8559 no .
H14 H3 2.8528 no 1_565
H14 H4 2.4319 no 1_565
H14 H6 3.3630 no 2_555
H14 H16 3.4932 no .
H14 H17 2.9790 no .
H14 H19 3.0161 no 1_565
H15 O1 2.5615 no 4_454
H15 C1 3.3941 no 4_454
H15 C8 3.2588 no 4_454
H15 C13 3.0226 no 2_555
H15 C22 3.0402 no 2_555
H15 H5 2.9462 no 3_655
H15 H6 2.6600 no 2_555
H15 H7 2.6792 no 2_555
H15 H10 2.3492 no 4_454
H16 O1 2.6111 no 4_454
H16 C6 3.1953 no 1_565
H16 C6 3.4337 no 3_655
H16 C16 3.5228 no 3_665
H16 C21 3.5493 no 3_665
H16 H5 3.1660 no 1_565
H16 H5 2.6277 no 3_655
H16 H6 3.2181 no 2_555
H16 H9 3.0915 no 4_454
H16 H14 3.4932 no .
H16 H16 3.0455 no 3_665
H16 H17 3.0345 no 3_665
H16 H19 2.4059 no 1_565
H16 H19 3.4518 no 3_655
H17 O1 2.5639 no 2_655
H17 C1 3.2959 no 2_655
H17 C4 3.5716 no 2_655
H17 C6 3.1122 no 1_565
H17 C17 3.4019 no 1_565
H17 C18 3.1932 no 2_655
H17 H4 2.8423 no 1_565
H17 H5 2.7584 no 1_565
H17 H9 2.6653 no 2_655
H17 H14 2.9790 no .
H17 H16 3.0345 no 3_665
H17 H19 2.8650 no 1_565
H18 S1 3.5820 no 2_655
H18 N3 2.4256 no 2_655
H18 C8 3.4576 no .
H18 C11 3.4084 no 2_655
H18 C17 3.2137 no 2_655
H18 C18 3.2218 no 2_655
H18 C20 3.4530 no 2_655
H18 H4 2.9168 no 2_655
H18 H9 3.2159 no 2_655
H18 H11 2.5865 no .
H19 S2 3.2910 no 2_545
H19 C16 2.9784 no 1_545
H19 C16 3.5892 no 3_655
H19 C21 3.2336 no 1_545
H19 H9 3.0132 no 4_444
H19 H14 3.0161 no 1_545
H19 H16 2.4059 no 1_545
H19 H16 3.4518 no 3_655
H19 H17 2.8650 no 1_545
H20 S1 3.2297 no 2_655
H20 O2 3.3931 no 4_555
H20 C17 3.4843 no 1_565
H20 C20 3.2595 no 1_565
H20 C22 3.2169 no 1_565
H20 H3 3.2584 no 1_565
H20 H4 2.7965 no 1_565
H20 H7 2.8325 no 1_565
H20 H8 2.9475 no 1_565
H20 H12 3.5959 no 3_666

loop_
_geom_torsion_atom_site_label_1
_geom_torsion_atom_site_label_2
_geom_torsion_atom_site_label_3
_geom_torsion_atom_site_label_4
_geom_torsion
_geom_torsion_publ_flag
C2 S1 C11 N2 12.95(10) no
C2 S1 C11 N3 -169.79(7) no
C11 S1 C2 C9 178.65(7) no
C11 S1 C2 C10 -0.42(10) no
C5 S2 C12 C4 -11.12(10) no
C5 S2 C12 C13 170.17(8) no
C12 S2 C5 N5 11.53(10) no
C12 S2 C5 N6 -170.67(7) no
C7 N2 C11 S1 -21.80(16) no
C7 N2 C11 N3 161.35(11) no
C11 N2 C7 O2 -166.51(10) no
C11 N2 C7 C10 14.99(17) no
C7 N2 C19 C6 169.67(9) no
C19 N2 C7 O2 2.33(16) no
C19 N2 C7 C10 -176.18(9) no
C11 N2 C19 C6 -20.43(13) no
C19 N2 C11 S1 169.62(8) no
C19 N2 C11 N3 -7.23(16) no
C11 N3 C17 C6 31.04(15) no
C17 N3 C11 S1 -175.49(9) no
C17 N3 C11 N2 1.55(18) no
C1 N5 C5 S2 -1.72(15) no
C1 N5 C5 N6 -179.18(10) no
C5 N5 C1 O1 171.08(10) no
C5 N5 C1 C4 -10.78(16) no
C1 N5 C8 C14 -151.30(9) no
C8 N5 C1 O1 -3.43(14) no
C8 N5 C1 C4 174.71(8) no
C5 N5 C8 C14 33.56(12) no
C8 N5 C5 S2 172.77(8) no
C8 N5 C5 N6 -4.68(16) no
C5 N6 C23 C14 -21.49(15) no
C23 N6 C5 S2 -179.67(9) no
C23 N6 C5 N5 -2.05(18) no
O1 C1 C4 C12 -170.83(10) no
O1 C1 C4 C18 8.71(15) no
N5 C1 C4 C12 11.05(16) no
N5 C1 C4 C18 -169.41(9) no
S1 C2 C9 C21 -177.28(7) no
S1 C2 C10 C7 -5.84(15) no
S1 C2 C10 C15 176.81(7) no
C9 C2 C10 C7 175.12(9) no
C9 C2 C10 C15 -2.22(16) no
C10 C2 C9 C21 1.81(16) no
C1 C4 C12 S2 1.17(16) no
C1 C4 C12 C13 179.84(9) no
C1 C4 C18 C20 -179.44(9) no
C12 C4 C18 C20 0.13(16) no
C18 C4 C12 S2 -178.37(9) no
C18 C4 C12 C13 0.31(16) no
C17 C6 C19 N2 50.58(13) no
C19 C6 C17 N3 -56.71(13) no
O2 C7 C10 C2 -178.43(11) no
O2 C7 C10 C15 -1.05(17) no
N2 C7 C10 C2 0.05(17) no
N2 C7 C10 C15 177.42(9) no
N5 C8 C14 C23 -54.66(12) no
C2 C9 C21 C16 0.06(16) no
C2 C10 C15 C16 0.80(16) no
C7 C10 C15 C16 -176.72(9) no
S2 C12 C13 C22 178.49(8) no
C4 C12 C13 C22 -0.24(17) no
C12 C13 C22 C20 -0.27(18) no
C8 C14 C23 N6 49.25(13) no
C10 C15 C16 C21 1.03(16) no
C15 C16 C21 C9 -1.46(16) no
C4 C18 C20 C22 -0.62(17) no
C18 C20 C22 C13 0.69(18) no

loop_
_publcif_info_exptl_table_extra_item
sin_theta_over_lambda_max
